data_4308851
loop_
_publ_author_name
'Florian Gross'
'Heinrich Vahrenkamp'

_publ_section_title
;
Zinc Complex Chemistry of N,N,O Ligands Providing a Hydrophobic Cavity
;
_journal_name_full 'Inorganic Chemistry'
_journal_page_first 3321
_journal_page_last 3329
_journal_paper_doi 10.1021/ic050042u
_journal_volume 44
_journal_year 2005
_chemical_formula_moiety 'C78 H84 N8 O8 Zn2 + 2CH3OH + CH2Cl2 + H2O'
_chemical_formula_sum 'C40.5 H48 Cl N4 O5.5 Zn'
_chemical_formula_weight '696.18 + 32.04 + 42.47 + 9.01'
_chemical_melting_point 535
_chemical_name_common tbuLpyphpyZn-4-nitrophenolat
_chemical_name_systematic
; 
 ((2-Picolyl)(6-phenyl-2-picolyl)(2-hydroxy-3,5-di-tert-butyl-benzyl)amin)
zink-4 
;
_space_group_IT_number 2
_symmetry_cell_setting triclinic
_symmetry_space_group_name_Hall '-P 1'
_symmetry_space_group_name_H-M 'P -1'
_atom_sites_solution_hydrogens geom
_atom_sites_solution_primary patterson
_atom_sites_solution_secondary difmap
_audit_creation_method SHELXL-97
_cell_angle_alpha 83.08(3)
_cell_angle_beta 83.92(3)
_cell_angle_gamma 79.88(4)
_cell_formula_units_Z 4
_cell_length_a 11.078(19)
_cell_length_b 15.48(3)
_cell_length_c 24.18(4)
_cell_measurement_temperature 243(2)
_cell_volume 4037(12)
_computing_cell_refinement 'Bruker SMART'
_computing_data_collection 'Bruker SMART'
_computing_data_reduction 'Bruker SHELXTL'
_computing_molecular_graphics 'Bruker SHELXTL'
_computing_publication_material 'Bruker SHELXTL'
_computing_structure_refinement 'SHELXL-97 (Sheldrick, 1997)'
_computing_structure_solution 'SHELXS-97 (Sheldrick, 1990)'
_diffrn_ambient_temperature 243(2)
_diffrn_measured_fraction_theta_full 0.802
_diffrn_measured_fraction_theta_max 0.802
_diffrn_measurement_device_type 'CCD area detector'
_diffrn_measurement_method 'phi and omega scans'
_diffrn_radiation_monochromator graphite
_diffrn_radiation_source 'fine-focus sealed tube'
_diffrn_radiation_type MoK\a
_diffrn_radiation_wavelength 0.71073
_diffrn_reflns_av_R_equivalents 0.0265
_diffrn_reflns_av_sigmaI/netI 0.0897
_diffrn_reflns_limit_h_max 14
_diffrn_reflns_limit_h_min -11
_diffrn_reflns_limit_k_max 20
_diffrn_reflns_limit_k_min -17
_diffrn_reflns_limit_l_max 30
_diffrn_reflns_limit_l_min -31
_diffrn_reflns_number 23596
_diffrn_reflns_theta_full 28.84
_diffrn_reflns_theta_max 28.84
_diffrn_reflns_theta_min 1.34
_exptl_absorpt_coefficient_mu 0.722
_exptl_absorpt_correction_type SADABS
_exptl_crystal_colour yellow
_exptl_crystal_density_diffrn 1.273
_exptl_crystal_density_meas ?
_exptl_crystal_density_method .
_exptl_crystal_description isometric
_exptl_crystal_F_000 1616
_exptl_crystal_size_max 0.30
_exptl_crystal_size_mid 0.24
_exptl_crystal_size_min 0.19
_refine_diff_density_max 0.265
_refine_diff_density_min -0.180
_refine_diff_density_rms 0.022
_refine_ls_extinction_method none
_refine_ls_goodness_of_fit_ref 0.945
_refine_ls_hydrogen_treatment 'riding model'
_refine_ls_matrix_type full
_refine_ls_number_parameters 978
_refine_ls_number_reflns 16925
_refine_ls_number_restraints 0
_refine_ls_restrained_S_all 0.945
_refine_ls_R_factor_all 0.1280
_refine_ls_R_factor_gt 0.0686
_refine_ls_shift/su_max 0.215
_refine_ls_shift/su_mean 0.003
_refine_ls_structure_factor_coef Fsqd
_refine_ls_weighting_details 'calc w=1/[\s^2^(Fo^2^)+(0.1197P)^2^+0.0000P] where P=(Fo^2^+2Fc^2^)/3'
_refine_ls_weighting_scheme calc
_refine_ls_wR_factor_gt 0.1797
_refine_ls_wR_factor_ref 0.2168
_reflns_number_gt 8532
_reflns_number_total 16925
_reflns_threshold_expression >2sigma(I)
_cod_data_source_file ic050042usi20050112_050420_4.cif
_cod_data_source_block grosum
_cod_depositor_comments
;
The following automatic conversions were performed:
_chemical_melting_point value '535 K' changed to '535' - value should
be numeric, i.e.'FLOAT or 'INT' without temperature units.
Automatic conversion script
Id: cif_fix_values 1391 2010-09-07 12:51:13Z saulius 

The following automatic conversions were performed:
'_symmetry_cell_setting' value 'Triclinic' changed to 'triclinic'
according to '/home/saulius/struct/CIF-dictionaries/cif_core.dic'
dictionary named 'cif_core.dic' version 2.4.1 from
2010-06-29.

'_geom_angle_publ_flag' value 'Y' changed to 'y' according to
'/home/saulius/struct/CIF-dictionaries/cif_core.dic' dictionary named
'cif_core.dic' version 2.4.1 from 2010-06-29 (198
times).

'_geom_bond_publ_flag' value 'Y' changed to 'y' according to
'/home/saulius/struct/CIF-dictionaries/cif_core.dic' dictionary named
'cif_core.dic' version 2.4.1 from 2010-06-29 (118 times).

Automatic conversion script
Id: cif_fix_enum 1527 2010-12-29 10:47:43Z saulius 
;
_cod_original_cell_volume 4036(12)
_cod_database_code 4308851

loop_
_symmetry_equiv_pos_as_xyz
'x, y, z'
'-x, -y, -z'

loop_
_atom_site_label
_atom_site_type_symbol
_atom_site_fract_x
_atom_site_fract_y
_atom_site_fract_z
_atom_site_U_iso_or_equiv
_atom_site_adp_type
_atom_site_occupancy
_atom_site_symmetry_multiplicity
_atom_site_calc_flag
_atom_site_refinement_flags
_atom_site_disorder_assembly
_atom_site_disorder_group
Zn1 Zn 1.44246(5) -0.20750(3) 0.441796(19) 0.0509(8) Uani 1 1 d . . .
Zn2 Zn 0.98337(5) 0.21737(4) 0.05998(2) 0.0535(8) Uani 1 1 d . . .
N1 N 1.3828(4) -0.3336(3) 0.44400(16) 0.0597(13) Uani 1 1 d . . .
N2 N 1.3388(3) -0.0869(2) 0.47265(14) 0.0484(11) Uani 1 1 d . . .
N3 N 1.4053(3) -0.2441(2) 0.53047(14) 0.0490(12) Uani 1 1 d . . .
N4 N 1.6170(6) -0.2010(4) 0.1564(2) 0.0891(18) Uani 1 1 d . . .
N5 N 1.0333(4) 0.3466(3) 0.06241(17) 0.0665(13) Uani 1 1 d . . .
N6 N 1.1017(4) 0.0875(3) 0.06396(16) 0.0610(13) Uani 1 1 d . . .
N7 N 1.1137(3) 0.2289(3) -0.01288(15) 0.0554(12) Uani 1 1 d . . .
N8 N 0.5425(8) 0.3187(5) 0.2797(3) 0.120(2) Uani 1 1 d . . .
O1 O 1.6167(3) -0.2274(2) 0.44475(11) 0.0554(11) Uani 1 1 d . . .
O2 O 1.3811(3) -0.1642(2) 0.36842(12) 0.0583(11) Uani 1 1 d . . .
O3 O 1.7130(5) -0.2548(3) 0.15183(18) 0.1119(18) Uani 1 1 d . . .
O4 O 1.5683(4) -0.1563(4) 0.11604(17) 0.1115(18) Uani 1 1 d . . .
O5 O 0.8419(3) 0.2243(2) 0.01864(12) 0.0563(11) Uani 1 1 d . . .
O6 O 0.9569(3) 0.2028(2) 0.14258(13) 0.0679(12) Uani 1 1 d . . .
O7 O 0.4404(7) 0.3269(6) 0.2625(3) 0.174(3) Uani 1 1 d . . .
O8 O 0.5561(7) 0.3381(4) 0.3257(2) 0.165(3) Uani 1 1 d . . .
O9 O 1.0813(8) -0.0452(7) 0.3480(5) 0.246(5) Uani 1 1 d . . .
O10 O 1.2386(14) 0.1078(6) 0.2047(6) 0.383(11) Uani 1 1 d . . .
O11 O 1.3217(7) 0.2908(11) 0.1286(3) 0.369(9) Uani 1 1 d . . .
C1 C 1.3723(4) -0.3791(3) 0.49434(19) 0.0548(14) Uani 1 1 d . . .
C2 C 1.3333(5) -0.4597(3) 0.5016(2) 0.0658(15) Uani 1 1 d . . .
H2A H 1.3242 -0.4898 0.5376 0.079 Uiso 1 1 calc R . .
C3 C 1.3072(5) -0.4963(4) 0.4549(3) 0.0746(17) Uani 1 1 d . . .
H3A H 1.2806 -0.5514 0.4590 0.089 Uiso 1 1 calc R . .
C4 C 1.3211(5) -0.4509(4) 0.4032(2) 0.0755(17) Uani 1 1 d . . .
H4A H 1.3053 -0.4744 0.3711 0.091 Uiso 1 1 calc R . .
C5 C 1.3586(5) -0.3701(4) 0.3992(2) 0.0701(16) Uani 1 1 d . . .
H5A H 1.3678 -0.3388 0.3636 0.084 Uiso 1 1 calc R . .
C6 C 1.4115(4) -0.3405(3) 0.54223(18) 0.0553(14) Uani 1 1 d . . .
H6A H 1.3581 -0.3535 0.5761 0.066 Uiso 1 1 calc R . .
H6B H 1.4960 -0.3679 0.5491 0.066 Uiso 1 1 calc R . .
C7 C 1.2606(4) -0.1047(3) 0.51706(18) 0.0555(14) Uani 1 1 d . . .
C8 C 1.1628(4) -0.0441(4) 0.5359(2) 0.0644(15) Uani 1 1 d . . .
H8A H 1.1085 -0.0594 0.5667 0.077 Uiso 1 1 calc R . .
C9 C 1.1472(5) 0.0398(4) 0.5080(2) 0.0687(16) Uani 1 1 d . . .
H9A H 1.0810 0.0827 0.5193 0.082 Uiso 1 1 calc R . .
C10 C 1.2297(5) 0.0602(3) 0.4636(2) 0.0663(15) Uani 1 1 d . . .
H10A H 1.2214 0.1177 0.4451 0.080 Uiso 1 1 calc R . .
C11 C 1.3249(4) -0.0044(3) 0.44610(18) 0.0524(13) Uani 1 1 d . . .
C12 C 1.4184(5) 0.0163(3) 0.40002(19) 0.0563(14) Uani 1 1 d . . .
C13 C 1.5427(5) -0.0171(3) 0.4035(2) 0.0615(15) Uani 1 1 d . . .
H13A H 1.5681 -0.0559 0.4347 0.074 Uiso 1 1 calc R . .
C14 C 1.6301(5) 0.0064(4) 0.3609(2) 0.0725(16) Uani 1 1 d . . .
H14A H 1.7140 -0.0167 0.3633 0.087 Uiso 1 1 calc R . .
C15 C 1.5938(6) 0.0626(4) 0.3160(2) 0.0801(18) Uani 1 1 d . . .
H15A H 1.6527 0.0785 0.2874 0.096 Uiso 1 1 calc R . .
C16 C 1.4712(7) 0.0966(4) 0.3118(2) 0.0813(19) Uani 1 1 d . . .
H16A H 1.4472 0.1357 0.2806 0.098 Uiso 1 1 calc R . .
C17 C 1.3825(5) 0.0735(3) 0.3535(2) 0.0686(16) Uani 1 1 d . . .
H17A H 1.2989 0.0964 0.3503 0.082 Uiso 1 1 calc R . .
C18 C 1.2820(4) -0.1982(3) 0.54542(18) 0.0561(14) Uani 1 1 d . . .
H18A H 1.2700 -0.1966 0.5861 0.067 Uiso 1 1 calc R . .
H18B H 1.2214 -0.2307 0.5346 0.067 Uiso 1 1 calc R . .
C19 C 1.6322(4) -0.2519(3) 0.54387(17) 0.0503(13) Uani 1 1 d . . .
C20 C 1.7054(4) -0.2805(3) 0.58835(17) 0.0508(13) Uani 1 1 d . . .
H20A H 1.6680 -0.2798 0.6251 0.061 Uiso 1 1 calc R . .
C21 C 1.8322(4) -0.3100(3) 0.58035(18) 0.0545(14) Uani 1 1 d . A .
C22 C 1.8811(4) -0.3131(3) 0.52475(19) 0.0581(14) Uani 1 1 d . . .
H22A H 1.9659 -0.3331 0.5179 0.070 Uiso 1 1 calc R . .
C23 C 1.8125(4) -0.2887(3) 0.47913(18) 0.0544(14) Uani 1 1 d . . .
C24 C 1.6843(4) -0.2557(3) 0.48841(17) 0.0498(13) Uani 1 1 d . . .
C25 C 1.5009(4) -0.2106(3) 0.55779(17) 0.0525(13) Uani 1 1 d . . .
H25A H 1.4824 -0.2197 0.5984 0.063 Uiso 1 1 calc R . .
H25B H 1.4934 -0.1468 0.5473 0.063 Uiso 1 1 calc R . .
C26 C 1.9133(5) -0.3360(3) 0.6292(2) 0.0619(15) Uani 1 1 d . . .
C27A C 1.8385(13) -0.3344(12) 0.6866(5) 0.084(5) Uani 0.456(10) 1 d P A 1
H27A H 1.7524 -0.3124 0.6814 0.126 Uiso 0.456(10) 1 calc PR A 1
H27B H 1.8691 -0.2960 0.7088 0.126 Uiso 0.456(10) 1 calc PR A 1
H27C H 1.8469 -0.3936 0.7058 0.126 Uiso 0.456(10) 1 calc PR A 1
C28B C 1.992(3) -0.4221(16) 0.6235(8) 0.164(10) Uani 0.544(10) 1 d P A 1
H28A H 1.9434 -0.4688 0.6333 0.246 Uiso 0.544(10) 1 calc PR A 1
H28B H 2.0576 -0.4300 0.6484 0.246 Uiso 0.544(10) 1 calc PR A 1
H28C H 2.0280 -0.4243 0.5852 0.246 Uiso 0.544(10) 1 calc PR A 1
C29A C 1.996(2) -0.2642(18) 0.6259(7) 0.130(10) Uani 0.456(10) 1 d P A 1
H29A H 1.9471 -0.2100 0.6373 0.196 Uiso 0.456(10) 1 calc PR A 1
H29B H 2.0318 -0.2537 0.5878 0.196 Uiso 0.456(10) 1 calc PR A 1
H29C H 2.0615 -0.2841 0.6505 0.196 Uiso 0.456(10) 1 calc PR A 1
C27B C 1.8751(12) -0.4160(10) 0.6625(5) 0.096(5) Uani 0.544(10) 1 d P A 2
H27D H 1.7888 -0.4029 0.6758 0.144 Uiso 0.544(10) 1 calc PR A 2
H27E H 1.9243 -0.4329 0.6941 0.144 Uiso 0.544(10) 1 calc PR A 2
H27F H 1.8873 -0.4641 0.6391 0.144 Uiso 0.544(10) 1 calc PR A 2
C28A C 2.0540(12) -0.3607(18) 0.6093(7) 0.097(6) Uani 0.456(10) 1 d P A 2
H28D H 2.1011 -0.3764 0.6417 0.145 Uiso 0.456(10) 1 calc PR A 2
H28E H 2.0816 -0.3105 0.5867 0.145 Uiso 0.456(10) 1 calc PR A 2
H28F H 2.0658 -0.4104 0.5873 0.145 Uiso 0.456(10) 1 calc PR A 2
C29B C 1.895(2) -0.2653(11) 0.6678(9) 0.171(12) Uani 0.544(10) 1 d P A 2
H29D H 1.8079 -0.2496 0.6791 0.257 Uiso 0.544(10) 1 calc PR A 2
H29E H 1.9258 -0.2137 0.6488 0.257 Uiso 0.544(10) 1 calc PR A 2
H29F H 1.9392 -0.2866 0.7006 0.257 Uiso 0.544(10) 1 calc PR A 2
C30 C 1.8733(4) -0.2997(3) 0.41920(19) 0.0626(15) Uani 1 1 d . . .
C31 C 2.0135(5) -0.3325(5) 0.4187(2) 0.092(2) Uani 1 1 d . . .
H31A H 2.0285 -0.3888 0.4414 0.138 Uiso 1 1 calc R . .
H31B H 2.0520 -0.2898 0.4337 0.138 Uiso 1 1 calc R . .
H31C H 2.0479 -0.3396 0.3806 0.138 Uiso 1 1 calc R . .
C32 C 1.8148(5) -0.3675(4) 0.3939(2) 0.0761(17) Uani 1 1 d . . .
H32A H 1.7267 -0.3478 0.3939 0.114 Uiso 1 1 calc R . .
H32B H 1.8307 -0.4243 0.4159 0.114 Uiso 1 1 calc R . .
H32C H 1.8502 -0.3730 0.3558 0.114 Uiso 1 1 calc R . .
C33 C 1.8561(5) -0.2105(4) 0.3824(2) 0.0732(17) Uani 1 1 d . . .
H33A H 1.7690 -0.1876 0.3813 0.110 Uiso 1 1 calc R . .
H33B H 1.8928 -0.2188 0.3448 0.110 Uiso 1 1 calc R . .
H33C H 1.8958 -0.1689 0.3980 0.110 Uiso 1 1 calc R . .
C34 C 1.4421(5) -0.1706(3) 0.31912(18) 0.0585(14) Uani 1 1 d . . .
C35 C 1.5564(5) -0.2235(4) 0.3102(2) 0.0716(17) Uani 1 1 d . . .
H35A H 1.5956 -0.2537 0.3413 0.086 Uiso 1 1 calc R . .
C36 C 1.6138(5) -0.2329(4) 0.2576(2) 0.0765(17) Uani 1 1 d . . .
H36A H 1.6905 -0.2696 0.2527 0.092 Uiso 1 1 calc R . .
C37 C 1.5581(5) -0.1885(4) 0.21235(19) 0.0673(16) Uani 1 1 d . . .
C38 C 1.4496(5) -0.1329(4) 0.21871(19) 0.0750(17) Uani 1 1 d . . .
H38A H 1.4137 -0.1016 0.1871 0.090 Uiso 1 1 calc R . .
C39 C 1.3918(5) -0.1220(4) 0.2714(2) 0.0692(16) Uani 1 1 d . . .
H39A H 1.3180 -0.0818 0.2755 0.083 Uiso 1 1 calc R . .
C40 C 1.1054(4) 0.3754(3) 0.0191(2) 0.0593(14) Uani 1 1 d . . .
C41 C 1.1515(5) 0.4530(4) 0.0175(2) 0.0690(16) Uani 1 1 d . . .
H41A H 1.2026 0.4713 -0.0137 0.083 Uiso 1 1 calc R . .
C42 C 1.1224(6) 0.5032(4) 0.0616(3) 0.0831(18) Uani 1 1 d . . .
H42A H 1.1544 0.5556 0.0617 0.100 Uiso 1 1 calc R . .
C43 C 1.0447(7) 0.4744(4) 0.1058(3) 0.095(2) Uani 1 1 d . . .
H43A H 1.0202 0.5083 0.1360 0.113 Uiso 1 1 calc R . .
C44 C 1.0034(6) 0.3953(4) 0.1053(2) 0.086(2) Uani 1 1 d . . .
H44A H 0.9526 0.3753 0.1360 0.103 Uiso 1 1 calc R . .
C45 C 1.1285(5) 0.3211(3) -0.03022(19) 0.0630(15) Uani 1 1 d . . .
H45A H 1.0707 0.3468 -0.0581 0.076 Uiso 1 1 calc R . .
H45B H 1.2121 0.3228 -0.0477 0.076 Uiso 1 1 calc R . .
C46 C 1.2144(5) 0.0910(4) 0.0370(2) 0.0639(15) Uani 1 1 d . . .
C47 C 1.3116(5) 0.0233(4) 0.0411(3) 0.0827(19) Uani 1 1 d . . .
H47A H 1.3881 0.0280 0.0211 0.099 Uiso 1 1 calc R . .
C48 C 1.2939(6) -0.0521(5) 0.0757(3) 0.089(2) Uani 1 1 d . . .
H48A H 1.3597 -0.0989 0.0810 0.107 Uiso 1 1 calc R . .
C49 C 1.1797(6) -0.0579(4) 0.1022(2) 0.0817(19) Uani 1 1 d . . .
H49A H 1.1664 -0.1099 0.1246 0.098 Uiso 1 1 calc R . .
C50 C 1.0827(5) 0.0127(3) 0.0962(2) 0.0656(15) Uani 1 1 d . . .
C51 C 0.9570(5) 0.0057(4) 0.1231(2) 0.0701(16) Uani 1 1 d . . .
C52 C 0.8541(5) 0.0361(4) 0.0940(3) 0.0750(17) Uani 1 1 d . . .
H52A H 0.8632 0.0633 0.0572 0.090 Uiso 1 1 calc R . .
C53 C 0.7378(6) 0.0266(4) 0.1186(3) 0.094(2) Uani 1 1 d . . .
H53A H 0.6686 0.0466 0.0984 0.113 Uiso 1 1 calc R . .
C54 C 0.7238(8) -0.0115(5) 0.1720(4) 0.108(3) Uani 1 1 d . . .
H54A H 0.6448 -0.0172 0.1889 0.129 Uiso 1 1 calc R . .
C55 C 0.8233(10) -0.0411(5) 0.2006(3) 0.116(3) Uani 1 1 d . . .
H55A H 0.8135 -0.0680 0.2374 0.139 Uiso 1 1 calc R . .
C56 C 0.9405(7) -0.0323(4) 0.1762(3) 0.094(2) Uani 1 1 d . . .
H56A H 1.0091 -0.0530 0.1968 0.113 Uiso 1 1 calc R . .
C57 C 1.2312(4) 0.1765(4) 0.0023(2) 0.0683(16) Uani 1 1 d . . .
H57A H 1.2726 0.2111 0.0235 0.082 Uiso 1 1 calc R . .
H57B H 1.2840 0.1636 -0.0318 0.082 Uiso 1 1 calc R . .
C58 C 0.9403(4) 0.2393(3) -0.07396(18) 0.0532(13) Uani 1 1 d . . .
C59 C 0.9313(5) 0.2685(3) -0.12998(19) 0.0630(15) Uani 1 1 d . . .
H59A H 1.0026 0.2602 -0.1549 0.076 Uiso 1 1 calc R . .
C60 C 0.8207(5) 0.3097(4) -0.15097(19) 0.0687(16) Uani 1 1 d . . .
C61 C 0.7181(5) 0.3200(3) -0.1119(2) 0.0665(15) Uani 1 1 d . . .
H61A H 0.6419 0.3455 -0.1252 0.080 Uiso 1 1 calc R . .
C62 C 0.7206(4) 0.2955(3) -0.05540(19) 0.0551(14) Uani 1 1 d . . .
C63 C 0.8347(4) 0.2522(3) -0.03468(17) 0.0513(13) Uani 1 1 d . . .
C64 C 1.0614(4) 0.1890(3) -0.05608(18) 0.0574(14) Uani 1 1 d . . .
H64A H 1.0502 0.1288 -0.0414 0.069 Uiso 1 1 calc R . .
H64B H 1.1210 0.1850 -0.0890 0.069 Uiso 1 1 calc R . .
C65 C 0.8147(7) 0.3373(5) -0.2136(2) 0.094(2) Uani 1 1 d . . .
C66 C 0.8528(10) 0.2545(6) -0.2460(3) 0.160(4) Uani 1 1 d . . .
H66A H 0.8486 0.2720 -0.2857 0.240 Uiso 1 1 calc R . .
H66B H 0.7973 0.2127 -0.2335 0.240 Uiso 1 1 calc R . .
H66C H 0.9363 0.2273 -0.2390 0.240 Uiso 1 1 calc R . .
C67 C 0.9092(11) 0.3898(8) -0.2368(3) 0.191(6) Uani 1 1 d . . .
H67A H 0.8951 0.4450 -0.2200 0.286 Uiso 1 1 calc R . .
H67B H 0.9055 0.4021 -0.2770 0.286 Uiso 1 1 calc R . .
H67C H 0.9897 0.3573 -0.2289 0.286 Uiso 1 1 calc R . .
C68 C 0.6909(11) 0.3699(10) -0.2288(3) 0.225(7) Uani 1 1 d . . .
H68A H 0.6574 0.4224 -0.2104 0.337 Uiso 1 1 calc R . .
H68B H 0.6398 0.3249 -0.2172 0.337 Uiso 1 1 calc R . .
H68C H 0.6924 0.3844 -0.2690 0.337 Uiso 1 1 calc R . .
C69 C 0.6051(4) 0.3133(4) -0.0143(2) 0.0637(15) Uani 1 1 d . . .
C70 C 0.4885(5) 0.3557(4) -0.0450(3) 0.0880(19) Uani 1 1 d . . .
H70A H 0.5027 0.4107 -0.0664 0.132 Uiso 1 1 calc R . .
H70B H 0.4184 0.3672 -0.0177 0.132 Uiso 1 1 calc R . .
H70C H 0.4718 0.3156 -0.0700 0.132 Uiso 1 1 calc R . .
C71 C 0.6263(5) 0.3773(4) 0.0262(2) 0.0755(17) Uani 1 1 d . . .
H71A H 0.6977 0.3518 0.0462 0.113 Uiso 1 1 calc R . .
H71B H 0.5545 0.3877 0.0526 0.113 Uiso 1 1 calc R . .
H71C H 0.6402 0.4327 0.0053 0.113 Uiso 1 1 calc R . .
C72 C 0.5731(5) 0.2265(4) 0.0182(2) 0.0741(17) Uani 1 1 d . . .
H72A H 0.6423 0.1969 0.0385 0.111 Uiso 1 1 calc R . .
H72B H 0.5556 0.1884 -0.0079 0.111 Uiso 1 1 calc R . .
H72C H 0.5015 0.2400 0.0444 0.111 Uiso 1 1 calc R . .
C73 C 0.8568(5) 0.2257(3) 0.17448(18) 0.0631(15) Uani 1 1 d . . .
C74 C 0.7400(6) 0.2408(4) 0.1561(2) 0.0808(18) Uani 1 1 d . . .
H74A H 0.7309 0.2313 0.1192 0.097 Uiso 1 1 calc R . .
C75 C 0.6376(6) 0.2692(4) 0.1901(2) 0.091(2) Uani 1 1 d . . .
H75A H 0.5593 0.2789 0.1767 0.109 Uiso 1 1 calc R . .
C76 C 0.6502(7) 0.2835(4) 0.2444(2) 0.087(2) Uani 1 1 d . . .
C77 C 0.7631(8) 0.2648(5) 0.2647(2) 0.109(3) Uani 1 1 d . . .
H77A H 0.7707 0.2723 0.3022 0.131 Uiso 1 1 calc R . .
C78 C 0.8665(6) 0.2349(5) 0.2307(2) 0.096(2) Uani 1 1 d . . .
H78A H 0.9436 0.2206 0.2453 0.115 Uiso 1 1 calc R . .
C79 C 1.1305(7) -0.1051(6) 0.3884(3) 0.097(3) Uani 1 1 d . . .
C80 C 1.1984(11) 0.1933(9) 0.1772(5) 0.176(4) Uani 1 1 d . . .
C81 C 1.347(2) 0.4663(10) -0.2226(7) 0.289(12) Uani 1 1 d . . .
Cl1 Cl 1.3233(6) 0.4941(4) -0.1602(3) 0.308(3) Uani 1 1 d . A .
Cl2A Cl 1.315(2) 0.4815(7) -0.2840(8) 0.340(11) Uani 0.456(10) 1 d P A 1
Cl2B Cl 1.1949(7) 0.4881(5) -0.2473(3) 0.179(3) Uani 0.544(10) 1 d P A 2

loop_
_atom_site_aniso_label
_atom_site_aniso_U_11
_atom_site_aniso_U_22
_atom_site_aniso_U_33
_atom_site_aniso_U_23
_atom_site_aniso_U_13
_atom_site_aniso_U_12
Zn1 0.0517(9) 0.0559(9) 0.0456(8) -0.0099(2) 0.0017(2) -0.0107(3)
Zn2 0.0478(9) 0.0632(9) 0.0513(8) -0.0144(3) 0.0012(2) -0.0114(3)
N1 0.063(3) 0.062(3) 0.059(2) -0.0129(19) -0.0031(18) -0.021(2)
N2 0.055(2) 0.041(2) 0.051(2) -0.0101(15) -0.0034(16) -0.0083(17)
N3 0.047(2) 0.052(2) 0.049(2) -0.0113(16) 0.0047(15) -0.0128(17)
N4 0.093(4) 0.115(5) 0.067(3) -0.027(3) 0.022(3) -0.044(4)
N5 0.074(3) 0.065(3) 0.067(3) -0.020(2) 0.003(2) -0.025(2)
N6 0.054(3) 0.066(3) 0.063(2) -0.017(2) -0.0045(18) -0.006(2)
N7 0.051(2) 0.059(3) 0.058(2) -0.0141(18) 0.0031(17) -0.0145(19)
N8 0.145(6) 0.126(5) 0.078(4) -0.013(4) 0.044(4) -0.023(5)
O1 0.051(2) 0.069(2) 0.0424(17) -0.0053(14) 0.0019(13) -0.0051(16)
O2 0.061(2) 0.064(2) 0.0509(18) -0.0112(14) -0.0002(14) -0.0143(16)
O3 0.120(4) 0.118(4) 0.089(3) -0.026(3) 0.040(3) -0.014(3)
O4 0.103(4) 0.179(5) 0.051(2) -0.011(3) 0.006(2) -0.030(3)
O5 0.0449(19) 0.076(2) 0.0488(18) -0.0093(14) 0.0018(13) -0.0128(16)
O6 0.077(3) 0.077(2) 0.0505(19) -0.0117(16) -0.0053(16) -0.0133(19)
O7 0.138(6) 0.237(8) 0.116(5) -0.031(5) 0.043(4) 0.026(6)
O8 0.225(7) 0.195(6) 0.079(3) -0.056(4) 0.074(4) -0.069(5)
O9 0.160(8) 0.255(11) 0.333(13) -0.124(9) 0.111(8) -0.079(7)
O10 0.56(2) 0.157(8) 0.479(18) -0.119(9) -0.425(18) 0.100(10)
O11 0.111(6) 0.84(3) 0.127(6) -0.065(11) 0.003(4) 0.014(10)
C1 0.047(3) 0.051(3) 0.067(3) -0.006(2) -0.001(2) -0.010(2)
C2 0.058(3) 0.060(3) 0.080(3) -0.002(3) -0.004(2) -0.016(3)
C3 0.068(4) 0.053(3) 0.105(4) -0.015(3) -0.008(3) -0.013(3)
C4 0.081(4) 0.070(4) 0.084(4) -0.026(3) -0.015(3) -0.020(3)
C5 0.081(4) 0.070(4) 0.066(3) -0.014(3) -0.006(3) -0.024(3)
C6 0.055(3) 0.054(3) 0.056(3) -0.002(2) 0.001(2) -0.015(2)
C7 0.051(3) 0.062(3) 0.055(3) -0.020(2) 0.001(2) -0.007(2)
C8 0.052(3) 0.072(4) 0.070(3) -0.018(3) 0.004(2) -0.008(3)
C9 0.053(3) 0.068(4) 0.086(4) -0.032(3) -0.004(3) 0.002(3)
C10 0.062(3) 0.056(3) 0.083(3) -0.014(3) -0.011(3) -0.008(3)
C11 0.050(3) 0.051(3) 0.058(3) -0.013(2) -0.008(2) -0.007(2)
C12 0.057(3) 0.052(3) 0.062(3) -0.015(2) -0.006(2) -0.009(2)
C13 0.069(3) 0.051(3) 0.065(3) -0.007(2) -0.002(2) -0.012(2)
C14 0.069(4) 0.063(3) 0.083(4) -0.010(3) 0.009(3) -0.011(3)
C15 0.095(5) 0.077(4) 0.070(3) -0.013(3) 0.014(3) -0.025(4)
C16 0.117(6) 0.070(4) 0.058(3) 0.001(3) -0.011(3) -0.023(4)
C17 0.075(4) 0.067(3) 0.065(3) -0.007(2) -0.015(3) -0.009(3)
C18 0.052(3) 0.060(3) 0.055(3) -0.007(2) 0.007(2) -0.011(2)
C19 0.052(3) 0.051(3) 0.047(2) -0.0078(18) 0.0045(19) -0.010(2)
C20 0.057(3) 0.052(3) 0.045(2) -0.0097(18) -0.0006(19) -0.013(2)
C21 0.056(3) 0.054(3) 0.053(2) -0.006(2) -0.005(2) -0.011(2)
C22 0.048(3) 0.060(3) 0.064(3) -0.006(2) 0.000(2) -0.005(2)
C23 0.053(3) 0.055(3) 0.054(2) -0.009(2) 0.006(2) -0.007(2)
C24 0.051(3) 0.049(3) 0.049(2) -0.0105(19) 0.0045(19) -0.010(2)
C25 0.056(3) 0.054(3) 0.047(2) -0.0145(19) 0.0032(19) -0.005(2)
C26 0.060(3) 0.065(3) 0.061(3) -0.005(2) -0.011(2) -0.007(3)
C27A 0.096(10) 0.100(12) 0.051(6) -0.003(7) -0.016(6) -0.002(9)
C28B 0.19(2) 0.160(19) 0.115(13) -0.049(12) -0.067(14) 0.099(17)
C29A 0.131(16) 0.22(3) 0.068(9) 0.028(12) -0.035(9) -0.124(18)
C27B 0.092(9) 0.119(11) 0.081(8) 0.029(8) -0.028(7) -0.039(8)
C28A 0.045(8) 0.148(18) 0.090(10) 0.032(11) -0.022(6) -0.019(9)
C29B 0.25(3) 0.096(12) 0.18(2) -0.068(13) -0.16(2) 0.046(15)
C30 0.054(3) 0.071(3) 0.057(3) -0.005(2) 0.008(2) -0.002(2)
C31 0.062(4) 0.131(6) 0.071(3) -0.006(3) 0.014(3) 0.005(4)
C32 0.090(4) 0.076(4) 0.063(3) -0.026(3) 0.008(3) -0.010(3)
C33 0.069(4) 0.082(4) 0.064(3) -0.003(3) 0.015(2) -0.016(3)
C34 0.062(3) 0.066(3) 0.048(2) -0.010(2) -0.001(2) -0.013(2)
C35 0.068(4) 0.083(4) 0.056(3) -0.005(2) -0.003(2) 0.004(3)
C36 0.072(4) 0.081(4) 0.071(3) -0.014(3) 0.012(3) -0.004(3)
C37 0.071(4) 0.085(4) 0.049(3) -0.014(2) 0.006(2) -0.022(3)
C38 0.074(4) 0.106(5) 0.047(3) 0.000(3) -0.005(2) -0.022(3)
C39 0.066(3) 0.082(4) 0.057(3) -0.007(2) -0.004(2) -0.005(3)
C40 0.057(3) 0.060(3) 0.065(3) -0.008(2) -0.005(2) -0.020(2)
C41 0.063(3) 0.069(4) 0.081(3) -0.007(3) -0.010(3) -0.023(3)
C42 0.088(4) 0.075(4) 0.095(4) -0.018(3) -0.010(3) -0.030(3)
C43 0.125(6) 0.082(4) 0.087(4) -0.033(3) 0.003(4) -0.034(4)
C44 0.115(5) 0.076(4) 0.076(4) -0.026(3) 0.015(3) -0.042(4)
C45 0.058(3) 0.077(4) 0.060(3) -0.012(2) 0.002(2) -0.027(3)
C46 0.053(3) 0.074(4) 0.066(3) -0.024(3) -0.006(2) -0.003(3)
C47 0.060(4) 0.092(5) 0.094(4) -0.027(4) -0.010(3) 0.006(3)
C48 0.075(4) 0.093(5) 0.097(4) -0.029(4) -0.022(4) 0.014(4)
C49 0.106(5) 0.059(4) 0.081(4) -0.013(3) -0.032(4) 0.002(3)
C50 0.076(4) 0.056(3) 0.067(3) -0.017(2) -0.011(3) -0.008(3)
C51 0.081(4) 0.062(3) 0.070(3) -0.009(2) -0.007(3) -0.017(3)
C52 0.072(4) 0.067(4) 0.089(4) -0.011(3) 0.004(3) -0.023(3)
C53 0.080(5) 0.092(5) 0.110(5) -0.014(4) 0.009(4) -0.026(4)
C54 0.102(6) 0.093(5) 0.130(7) -0.024(5) 0.033(5) -0.036(5)
C55 0.156(8) 0.095(5) 0.094(5) -0.002(4) 0.031(5) -0.044(6)
C56 0.120(6) 0.081(4) 0.077(4) -0.005(3) -0.002(4) -0.014(4)
C57 0.041(3) 0.093(4) 0.074(3) -0.022(3) 0.002(2) -0.012(3)
C58 0.051(3) 0.059(3) 0.053(2) -0.014(2) 0.0007(19) -0.016(2)
C59 0.070(4) 0.070(3) 0.052(3) -0.008(2) 0.005(2) -0.025(3)
C60 0.086(4) 0.075(4) 0.050(3) -0.006(2) -0.008(3) -0.026(3)
C61 0.067(3) 0.065(3) 0.070(3) -0.005(2) -0.018(3) -0.013(3)
C62 0.053(3) 0.057(3) 0.057(3) -0.009(2) -0.003(2) -0.013(2)
C63 0.053(3) 0.053(3) 0.052(2) -0.0112(19) 0.000(2) -0.017(2)
C64 0.056(3) 0.065(3) 0.053(2) -0.020(2) 0.009(2) -0.012(2)
C65 0.113(5) 0.112(5) 0.062(3) 0.009(3) -0.026(3) -0.038(4)
C66 0.258(12) 0.162(9) 0.067(4) -0.018(5) -0.019(6) -0.048(8)
C67 0.278(13) 0.254(12) 0.080(5) 0.049(6) -0.038(7) -0.183(11)
C68 0.186(11) 0.382(19) 0.060(5) 0.039(7) -0.012(5) 0.039(11)
C69 0.048(3) 0.074(4) 0.072(3) -0.019(3) -0.003(2) -0.012(2)
C70 0.061(4) 0.096(5) 0.102(4) -0.018(4) -0.013(3) 0.008(3)
C71 0.064(4) 0.082(4) 0.083(4) -0.034(3) 0.005(3) -0.007(3)
C72 0.056(3) 0.086(4) 0.084(4) -0.021(3) 0.011(3) -0.022(3)
C73 0.074(4) 0.073(3) 0.047(2) -0.009(2) 0.000(2) -0.024(3)
C74 0.087(4) 0.102(5) 0.053(3) -0.023(3) 0.005(3) -0.011(4)
C75 0.082(4) 0.119(5) 0.068(3) -0.014(3) 0.011(3) -0.013(4)
C76 0.109(5) 0.094(5) 0.059(3) -0.012(3) 0.028(3) -0.035(4)
C77 0.134(7) 0.158(7) 0.048(3) -0.024(4) 0.016(4) -0.066(6)
C78 0.103(5) 0.143(6) 0.053(3) -0.019(3) -0.004(3) -0.043(4)
C79 0.067(4) 0.156(8) 0.073(4) -0.006(4) -0.008(3) -0.035(4)
C80 0.160(10) 0.210(12) 0.157(9) -0.064(8) -0.024(7) 0.009(9)
C81 0.52(4) 0.199(15) 0.163(13) -0.066(11) -0.114(17) -0.015(17)
Cl1 0.362(7) 0.260(5) 0.301(6) 0.049(5) -0.125(6) -0.040(5)
Cl2A 0.52(3) 0.141(7) 0.38(2) -0.043(10) -0.11(2) -0.065(12)
Cl2B 0.163(6) 0.198(6) 0.193(6) -0.004(5) -0.096(5) -0.040(5)

loop_
_atom_type_symbol
_atom_type_description
_atom_type_scat_dispersion_real
_atom_type_scat_dispersion_imag
_atom_type_scat_source
C C 0.0033 0.0016 'International Tables Vol C Tables 4.2.6.8 and 6.1.1.4'
H H 0.0000 0.0000 'International Tables Vol C Tables 4.2.6.8 and 6.1.1.4'
N N 0.0061 0.0033 'International Tables Vol C Tables 4.2.6.8 and 6.1.1.4'
O O 0.0106 0.0060 'International Tables Vol C Tables 4.2.6.8 and 6.1.1.4'
Cl Cl 0.1484 0.1585 'International Tables Vol C Tables 4.2.6.8 and 6.1.1.4'
Zn Zn 0.2839 1.4301 'International Tables Vol C Tables 4.2.6.8 and 6.1.1.4'

loop_
_geom_angle_atom_site_label_1
_geom_angle_atom_site_label_2
_geom_angle_atom_site_label_3
_geom_angle
_geom_angle_site_symmetry_1
_geom_angle_site_symmetry_3
_geom_angle_publ_flag
O1 Zn1 O2 116.56(13) . . y
O1 Zn1 N1 108.50(16) . . y
O2 Zn1 N1 93.44(15) . . y
O1 Zn1 N3 93.95(13) . . y
O2 Zn1 N3 149.45(15) . . y
N1 Zn1 N3 77.20(15) . . y
O1 Zn1 N2 117.34(15) . . y
O2 Zn1 N2 87.70(16) . . y
N1 Zn1 N2 127.79(18) . . y
N3 Zn1 N2 76.12(15) . . y
O5 Zn2 O6 117.35(16) . . y
O5 Zn2 N7 95.60(19) . . y
O6 Zn2 N7 147.04(16) . . y
O5 Zn2 N5 111.85(16) . . y
O6 Zn2 N5 90.37(15) . . y
N7 Zn2 N5 77.02(16) . . y
O5 Zn2 N6 113.69(16) . . y
O6 Zn2 N6 88.65(15) . . y
N7 Zn2 N6 76.70(16) . . y
N5 Zn2 N6 128.90(19) . . y
C1 N1 C5 118.4(4) . . y
C1 N1 Zn1 115.9(3) . . y
C5 N1 Zn1 125.7(3) . . y
C7 N2 C11 118.6(4) . . y
C7 N2 Zn1 111.5(3) . . y
C11 N2 Zn1 127.9(3) . . y
C18 N3 C6 110.8(4) . . y
C18 N3 C25 111.7(4) . . y
C6 N3 C25 112.5(4) . . y
C18 N3 Zn1 105.7(3) . . y
C6 N3 Zn1 110.6(2) . . y
C25 N3 Zn1 105.1(3) . . y
O3 N4 O4 123.7(5) . . y
O3 N4 C37 118.2(6) . . y
O4 N4 C37 118.1(6) . . y
C40 N5 C44 118.5(5) . . y
C40 N5 Zn2 116.5(3) . . y
C44 N5 Zn2 124.8(4) . . y
C50 N6 C46 118.6(5) . . y
C50 N6 Zn2 128.3(3) . . y
C46 N6 Zn2 112.1(4) . . y
C57 N7 C45 110.1(4) . . y
C57 N7 C64 111.2(4) . . y
C45 N7 C64 112.6(4) . . y
C57 N7 Zn2 106.7(3) . . y
C45 N7 Zn2 111.9(3) . . y
C64 N7 Zn2 103.9(3) . . y
O8 N8 O7 122.0(8) . . y
O8 N8 C76 119.1(8) . . y
O7 N8 C76 118.9(7) . . y
C24 O1 Zn1 129.9(3) . . y
C34 O2 Zn1 127.3(3) . . y
C63 O5 Zn2 126.1(3) . . y
C73 O6 Zn2 128.9(3) . . y
N1 C1 C2 121.7(5) . . y
N1 C1 C6 116.8(4) . . y
C2 C1 C6 121.4(4) . . y
C1 C2 C3 119.3(5) . . y
C4 C3 C2 119.0(5) . . y
C3 C4 C5 118.5(5) . . y
N1 C5 C4 123.0(5) . . y
N3 C6 C1 111.3(4) . . y
N2 C7 C8 123.6(5) . . y
N2 C7 C18 116.1(4) . . y
C8 C7 C18 120.3(4) . . y
C7 C8 C9 117.7(5) . . y
C10 C9 C8 119.5(5) . . y
C9 C10 C11 119.8(5) . . y
N2 C11 C10 120.7(4) . . y
N2 C11 C12 118.0(4) . . y
C10 C11 C12 121.2(4) . . y
C13 C12 C17 119.0(5) . . y
C13 C12 C11 121.2(4) . . y
C17 C12 C11 119.8(5) . . y
C12 C13 C14 120.4(5) . . y
C15 C14 C13 119.9(6) . . y
C14 C15 C16 120.6(5) . . y
C15 C16 C17 120.5(5) . . y
C16 C17 C12 119.6(5) . . y
N3 C18 C7 111.9(4) . . y
C20 C19 C24 120.1(4) . . y
C20 C19 C25 117.4(4) . . y
C24 C19 C25 122.2(4) . . y
C19 C20 C21 122.6(4) . . y
C22 C21 C20 115.8(4) . . y
C22 C21 C26 121.8(4) . . y
C20 C21 C26 122.4(4) . . y
C23 C22 C21 124.2(5) . . y
C22 C23 C24 118.9(4) . . y
C22 C23 C30 120.5(4) . . y
C24 C23 C30 120.6(4) . . y
O1 C24 C19 121.5(4) . . y
O1 C24 C23 120.1(4) . . y
C19 C24 C23 118.4(4) . . y
N3 C25 C19 116.1(4) . . y
C28B C26 C27B 61.5(14) . . y
C28B C26 C29B 137.5(9) . . y
C27B C26 C29B 106.8(12) . . y
C28B C26 C21 110.9(7) . . y
C27B C26 C21 108.2(6) . . y
C29B C26 C21 111.5(7) . . y
C28B C26 C27A 111.5(12) . . y
C27B C26 C27A 56.3(8) . . y
C29B C26 C27A 52.4(11) . . y
C21 C26 C27A 112.7(6) . . y
C28B C26 C29A 108.8(17) . . y
C27B C26 C29A 145.5(8) . . y
C29B C26 C29A 56.0(11) . . y
C21 C26 C29A 106.2(7) . . y
C27A C26 C29A 106.3(10) . . y
C28B C26 C28A 48.7(11) . . y
C27B C26 C28A 107.2(11) . . y
C29B C26 C28A 110.1(13) . . y
C21 C26 C28A 112.8(7) . . y
C27A C26 C28A 134.4(8) . . y
C29A C26 C28A 61.5(12) . . y
C32 C30 C33 110.1(5) . . y
C32 C30 C31 108.4(5) . . y
C33 C30 C31 106.7(4) . . y
C32 C30 C23 109.0(4) . . y
C33 C30 C23 110.6(4) . . y
C31 C30 C23 111.9(4) . . y
O2 C34 C35 123.9(4) . . y
O2 C34 C39 119.7(5) . . y
C35 C34 C39 116.4(4) . . y
C36 C35 C34 122.1(5) . . y
C37 C36 C35 119.2(5) . . y
C38 C37 C36 121.1(5) . . y
C38 C37 N4 119.7(5) . . y
C36 C37 N4 119.2(6) . . y
C37 C38 C39 120.2(5) . . y
C38 C39 C34 120.7(5) . . y
N5 C40 C41 122.3(5) . . y
N5 C40 C45 116.3(4) . . y
C41 C40 C45 121.3(4) . . y
C42 C41 C40 119.7(5) . . y
C41 C42 C43 117.9(6) . . y
C44 C43 C42 119.4(6) . . y
N5 C44 C43 122.0(5) . . y
N7 C45 C40 111.4(4) . . y
N6 C46 C47 123.7(6) . . y
N6 C46 C57 116.5(4) . . y
C47 C46 C57 119.8(5) . . y
C46 C47 C48 117.9(6) . . y
C49 C48 C47 119.3(6) . . y
C48 C49 C50 120.6(6) . . y
N6 C50 C49 119.8(5) . . y
N6 C50 C51 119.2(5) . . y
C49 C50 C51 121.0(5) . . y
C56 C51 C52 118.3(6) . . y
C56 C51 C50 120.9(6) . . y
C52 C51 C50 120.8(5) . . y
C53 C52 C51 120.5(6) . . y
C54 C53 C52 120.1(7) . . y
C55 C54 C53 119.8(7) . . y
C54 C55 C56 120.6(7) . . y
C51 C56 C55 120.8(7) . . y
N7 C57 C46 112.1(4) . . y
C59 C58 C63 120.4(5) . . y
C59 C58 C64 118.6(4) . . y
C63 C58 C64 120.9(4) . . y
C58 C59 C60 122.5(5) . . y
C59 C60 C61 116.0(5) . . y
C59 C60 C65 120.5(5) . . y
C61 C60 C65 123.5(5) . . y
C62 C61 C60 124.8(5) . . y
C61 C62 C63 118.4(4) . . y
C61 C62 C69 122.0(5) . . y
C63 C62 C69 119.6(4) . . y
O5 C63 C58 120.9(4) . . y
O5 C63 C62 121.3(4) . . y
C58 C63 C62 117.8(4) . . y
N7 C64 C58 114.3(4) . . y
C68 C65 C67 116.7(8) . . y
C68 C65 C60 113.1(6) . . y
C67 C65 C60 112.6(6) . . y
C68 C65 C66 102.5(8) . . y
C67 C65 C66 101.1(8) . . y
C60 C65 C66 109.4(6) . . y
C71 C69 C62 109.2(4) . . y
C71 C69 C72 110.7(5) . . y
C62 C69 C72 111.4(4) . . y
C71 C69 C70 108.0(5) . . y
C62 C69 C70 112.1(4) . . y
C72 C69 C70 105.4(4) . . y
O6 C73 C74 123.5(4) . . y
O6 C73 C78 118.8(5) . . y
C74 C73 C78 117.6(5) . . y
C75 C74 C73 121.8(5) . . y
C74 C75 C76 119.5(6) . . y
C77 C76 C75 120.1(6) . . y
C77 C76 N8 120.1(6) . . y
C75 C76 N8 119.8(7) . . y
C76 C77 C78 120.4(6) . . y
C77 C78 C73 120.3(6) . . y
Cl2A C81 Cl1 149.7(16) . . y
Cl2A C81 Cl2B 53.0(11) . . y
Cl1 C81 Cl2B 103.7(13) . . y

loop_
_geom_bond_atom_site_label_1
_geom_bond_atom_site_label_2
_geom_bond_distance
_geom_bond_site_symmetry_2
_geom_bond_publ_flag
Zn1 O1 1.908(4) . y
Zn1 O2 1.967(4) . y
Zn1 N1 2.161(5) . y
Zn1 N3 2.166(5) . y
Zn1 N2 2.182(4) . y
Zn2 O5 1.927(4) . y
Zn2 O6 1.979(5) . y
Zn2 N7 2.167(5) . y
Zn2 N5 2.176(5) . y
Zn2 N6 2.196(5) . y
N1 C1 1.336(6) . y
N1 C5 1.352(6) . y
N2 C7 1.339(6) . y
N2 C11 1.349(6) . y
N3 C18 1.455(6) . y
N3 C6 1.476(6) . y
N3 C25 1.499(6) . y
N4 O3 1.234(7) . y
N4 O4 1.240(7) . y
N4 C37 1.458(7) . y
N5 C40 1.329(6) . y
N5 C44 1.334(7) . y
N6 C50 1.351(7) . y
N6 C46 1.352(6) . y
N7 C57 1.465(6) . y
N7 C45 1.470(6) . y
N7 C64 1.489(6) . y
N8 O8 1.217(9) . y
N8 O7 1.227(9) . y
N8 C76 1.456(9) . y
O1 C24 1.345(5) . y
O2 C34 1.312(5) . y
O5 C63 1.316(5) . y
O6 C73 1.303(6) . y
O9 C79 1.353(13) . y
O10 C80 1.427(14) . y
C1 C2 1.375(7) . y
C1 C6 1.501(7) . y
C2 C3 1.402(8) . y
C3 C4 1.365(8) . y
C4 C5 1.376(7) . y
C7 C8 1.379(6) . y
C7 C18 1.515(7) . y
C8 C9 1.380(7) . y
C9 C10 1.379(7) . y
C10 C11 1.388(7) . y
C11 C12 1.484(7) . y
C12 C13 1.391(7) . y
C12 C17 1.392(7) . y
C13 C14 1.398(7) . y
C14 C15 1.357(8) . y
C15 C16 1.377(8) . y
C16 C17 1.391(8) . y
C19 C20 1.398(6) . y
C19 C24 1.407(6) . y
C19 C25 1.503(6) . y
C20 C21 1.399(7) . y
C21 C22 1.398(6) . y
C21 C26 1.532(7) . y
C22 C23 1.383(7) . y
C23 C24 1.426(6) . y
C23 C30 1.548(6) . y
C26 C28B 1.473(15) . y
C26 C27B 1.494(12) . y
C26 C29B 1.498(14) . y
C26 C27A 1.541(13) . y
C26 C29A 1.551(17) . y
C26 C28A 1.575(15) . y
C30 C32 1.541(7) . y
C30 C33 1.543(7) . y
C30 C31 1.546(7) . y
C34 C35 1.393(7) . y
C34 C39 1.410(7) . y
C35 C36 1.374(7) . y
C36 C37 1.365(8) . y
C37 C38 1.355(8) . y
C38 C39 1.379(7) . y
C40 C41 1.379(7) . y
C40 C45 1.517(7) . y
C41 C42 1.372(8) . y
C42 C43 1.382(8) . y
C43 C44 1.381(8) . y
C46 C47 1.367(7) . y
C46 C57 1.508(8) . y
C47 C48 1.383(9) . y
C48 C49 1.369(9) . y
C49 C50 1.397(8) . y
C50 C51 1.490(8) . y
C51 C56 1.355(8) . y
C51 C52 1.385(8) . y
C52 C53 1.384(8) . y
C53 C54 1.358(10) . y
C54 C55 1.347(11) . y
C55 C56 1.390(10) . y
C58 C59 1.384(7) . y
C58 C63 1.428(6) . y
C58 C64 1.507(7) . y
C59 C60 1.395(7) . y
C60 C61 1.398(7) . y
C60 C65 1.527(7) . y
C61 C62 1.375(7) . y
C62 C63 1.432(7) . y
C62 C69 1.541(7) . y
C65 C68 1.446(12) . y
C65 C67 1.462(10) . y
C65 C66 1.554(11) . y
C69 C71 1.536(7) . y
C69 C72 1.549(7) . y
C69 C70 1.562(7) . y
C73 C74 1.385(8) . y
C73 C78 1.401(7) . y
C74 C75 1.368(8) . y
C75 C76 1.382(8) . y
C76 C77 1.364(10) . y
C77 C78 1.381(9) . y
C81 Cl2A 1.544(18) . y
C81 Cl1 1.600(15) . y
C81 Cl2B 1.81(2) . y

loop_
_cod_changelog_entry_id
_cod_changelog_entry_author
_cod_changelog_entry_date
_cod_changelog_entry_text
1 'Vaitkus, Antanas' 2024-11-15T14:40:08+02:00
;
 Removed multiple data items that had the 'Y' placeholder value.
;
